data_2212591
loop_
_publ_author_name
'Huang, Xiao-Juan'
'Liang, Jian-Jun'
'Xia, Yaz-Hao'
'Wu, Biao'
'Yang, Xiao-Juan'

_publ_section_title
;
 <i>N</i>-(2,4-Dimethylphenyl)-<i>N</i>'-(3-pyridyl)urea monohydrate
;
_journal_coeditor_code HG2180
_journal_issue 3
_journal_name_full 'Acta Crystallographica Section E'
_journal_page_first o1217
_journal_page_last o1219
_journal_paper_doi 10.1107/S1600536807005375
_journal_volume 63
_journal_year 2007
_chemical_formula_iupac 'C14 H15 N3 O , H2 O'
_chemical_formula_moiety 'C14 H15 N3 O , H2 O'
_chemical_formula_sum 'C14 H17 N3 O2'
_chemical_formula_weight 259.31
_chemical_name_systematic
;
N-(2,4-Dimethylphenyl)-N'-(3-pyridyl)urea monohydrate
;
_space_group_IT_number 14
_symmetry_cell_setting monoclinic
_symmetry_space_group_name_Hall '-P 2ybc'
_symmetry_space_group_name_H-M 'P 1 21/c 1'
_atom_sites_solution_hydrogens geom
_atom_sites_solution_primary direct
_atom_sites_solution_secondary difmap
_audit_creation_method SHELXL97
_cell_angle_alpha 90.00
_cell_angle_beta 100.5630(10)
_cell_angle_gamma 90.00
_cell_formula_units_Z 4
_cell_length_a 6.9265(6)
_cell_length_b 13.3777(11)
_cell_length_c 14.8549(12)
_cell_measurement_reflns_used 1788
_cell_measurement_temperature 293(2)
_cell_measurement_theta_max 22.63
_cell_measurement_theta_min 2.79
_cell_volume 1353.1(2)
_computing_cell_refinement SMART
_computing_data_collection 'SMART (Bruker, 1998)'
_computing_data_reduction 'SAINT (Bruker, 1998)'
_computing_molecular_graphics 'ORTEP-3 for Windows (Farrugia, 1999)'
_computing_publication_material 'SHELXTL (Bruker, 1998)'
_computing_structure_refinement 'SHELXL97 (Sheldrick, 1997)'
_computing_structure_solution 'SHELXS97 (Sheldrick, 1997)'
_diffrn_ambient_temperature 293(2)
_diffrn_measured_fraction_theta_full 1.000
_diffrn_measured_fraction_theta_max 1.000
_diffrn_measurement_device_type 'Bruker SMART CCD area-detector'
_diffrn_measurement_method '\f and \w'
_diffrn_radiation_monochromator graphite
_diffrn_radiation_source 'fine-focus sealed tube'
_diffrn_radiation_type MoK\a
_diffrn_radiation_wavelength 0.71073
_diffrn_reflns_av_R_equivalents 0.0189
_diffrn_reflns_av_sigmaI/netI 0.0228
_diffrn_reflns_limit_h_max 8
_diffrn_reflns_limit_h_min -8
_diffrn_reflns_limit_k_max 15
_diffrn_reflns_limit_k_min -12
_diffrn_reflns_limit_l_max 17
_diffrn_reflns_limit_l_min -17
_diffrn_reflns_number 6758
_diffrn_reflns_theta_full 25.10
_diffrn_reflns_theta_max 25.10
_diffrn_reflns_theta_min 2.06
_diffrn_standards_decay_% 0
_diffrn_standards_number 0
_exptl_absorpt_coefficient_mu 0.087
_exptl_absorpt_correction_T_max 0.9865
_exptl_absorpt_correction_T_min 0.9655
_exptl_absorpt_correction_type multi-scan
_exptl_absorpt_process_details '(SADABS; Bruker, 1998)'
_exptl_crystal_colour colourless
_exptl_crystal_density_diffrn 1.273
_exptl_crystal_density_method 'not measured'
_exptl_crystal_description plate
_exptl_crystal_F_000 552
_exptl_crystal_size_max 0.41
_exptl_crystal_size_mid 0.31
_exptl_crystal_size_min 0.16
_refine_diff_density_max 0.222
_refine_diff_density_min -0.152
_refine_ls_extinction_coef 0.0028(17)
_refine_ls_extinction_expression Fc^*^=kFc[1+0.001xFc^2^\l^3^/sin(2\q)]^-1/4^
_refine_ls_extinction_method 'SHELXL97 (Sheldrick, 1997)'
_refine_ls_goodness_of_fit_ref 1.377
_refine_ls_hydrogen_treatment mixed
_refine_ls_matrix_type full
_refine_ls_number_parameters 179
_refine_ls_number_reflns 2400
_refine_ls_number_restraints 2
_refine_ls_restrained_S_all 1.377
_refine_ls_R_factor_all 0.0637
_refine_ls_R_factor_gt 0.0450
_refine_ls_shift/su_max 0.000
_refine_ls_shift/su_mean 0.000
_refine_ls_structure_factor_coef Fsqd
_refine_ls_weighting_details 'calc w = 1/[\s^2^(Fo^2^)+(0.0712P)^2^] where P=(Fo^2^+2Fc^2^)/3'
_refine_ls_weighting_scheme calc
_refine_ls_wR_factor_gt 0.1360
_refine_ls_wR_factor_ref 0.1486
_reflns_number_gt 1691
_reflns_number_total 2400
_reflns_threshold_expression I>2\s(I)
_cod_data_source_file hg2180.cif
_cod_data_source_block I
_cod_original_sg_symbol_H-M 'P 21/c'
_cod_database_code 2212591
_cod_database_fobs_code 2212591

loop_
_symmetry_equiv_pos_as_xyz
'x, y, z'
'-x, y+1/2, -z+1/2'
'-x, -y, -z'
'x, -y-1/2, z-1/2'

loop_
_atom_site_type_symbol
_atom_site_label
_atom_site_fract_x
_atom_site_fract_y
_atom_site_fract_z
_atom_site_U_iso_or_equiv
_atom_site_adp_type
_atom_site_calc_flag
_atom_site_refinement_flags
_atom_site_occupancy
N N1 1.3024(3) 0.90074(12) 0.18274(12) 0.0691(5) Uani d . 1
N N2 1.1297(2) 0.64530(11) 0.14701(10) 0.0533(4) Uani d . 1
H H2A 1.2431 0.6196 0.1673 0.064 Uiso calc R 1
N N3 1.0388(2) 0.48340(11) 0.12098(10) 0.0545(4) Uani d . 1
H H3B 1.1637 0.4739 0.1303 0.065 Uiso calc R 1
O O1 0.80471(19) 0.60583(9) 0.10887(11) 0.0713(5) Uani d . 1
O O2 0.4799(2) 0.53421(12) 0.19021(11) 0.0768(5) Uani d D 1
C C5 1.1485(3) 0.95114(17) 0.13904(16) 0.0795(7) Uani d . 1
H H5A 1.1555 1.0205 0.1379 0.095 Uiso calc R 1
C C4 0.9809(3) 0.90606(16) 0.09588(18) 0.0825(7) Uani d . 1
H H4A 0.8770 0.9446 0.0660 0.099 Uiso calc R 1
C C3 0.9647(3) 0.80358(14) 0.09625(14) 0.0648(6) Uani d . 1
H H3A 0.8510 0.7719 0.0668 0.078 Uiso calc R 1
C C2 1.1210(2) 0.74945(13) 0.14132(10) 0.0480(5) Uani d . 1
C C1 1.2866(3) 0.80209(14) 0.18313(13) 0.0586(5) Uani d . 1
H H1A 1.3933 0.7656 0.2134 0.070 Uiso calc R 1
C C6 0.9774(3) 0.57988(13) 0.12374(12) 0.0508(5) Uani d . 1
C C7 0.9185(2) 0.39665(12) 0.10429(11) 0.0479(5) Uani d . 1
C C12 0.7299(3) 0.40033(14) 0.05401(12) 0.0555(5) Uani d . 1
H H12A 0.6789 0.4607 0.0293 0.067 Uiso calc R 1
C C11 0.6169(3) 0.31471(14) 0.04025(13) 0.0604(5) Uani d . 1
H H11A 0.4900 0.3185 0.0065 0.073 Uiso calc R 1
C C10 0.6880(3) 0.22385(14) 0.07537(13) 0.0569(5) Uani d . 1
C C9 0.8789(3) 0.22172(14) 0.12365(13) 0.0575(5) Uani d . 1
H H9A 0.9301 0.1608 0.1469 0.069 Uiso calc R 1
C C8 0.9977(3) 0.30573(12) 0.13924(12) 0.0500(5) Uani d . 1
C C13 1.2042(3) 0.29764(15) 0.19207(14) 0.0682(6) Uani d . 1
H H13A 1.2313 0.2295 0.2103 0.102 Uiso calc R 1
H H13B 1.2184 0.3393 0.2455 0.102 Uiso calc R 1
H H13C 1.2947 0.3190 0.1541 0.102 Uiso calc R 1
C C14 0.5640(3) 0.13061(16) 0.06151(17) 0.0839(7) Uani d . 1
H H14B 0.4367 0.1466 0.0269 0.126 Uiso calc R 1
H H14C 0.5502 0.1039 0.1200 0.126 Uiso calc R 1
H H14D 0.6261 0.0820 0.0288 0.126 Uiso calc R 1
H H2C 0.573(2) 0.5571(16) 0.1666(13) 0.080 Uiso d D 1
H H2B 0.528(3) 0.4911(14) 0.2309(12) 0.080 Uiso d D 1

loop_
_atom_site_aniso_label
_atom_site_aniso_U_11
_atom_site_aniso_U_22
_atom_site_aniso_U_33
_atom_site_aniso_U_12
_atom_site_aniso_U_13
_atom_site_aniso_U_23
N1 0.0571(11) 0.0526(11) 0.0930(12) -0.0078(8) 0.0019(9) -0.0029(8)
N2 0.0365(9) 0.0425(9) 0.0766(10) 0.0009(6) -0.0012(7) 0.0002(7)
N3 0.0357(8) 0.0437(9) 0.0811(10) -0.0013(7) 0.0026(7) 0.0021(7)
O1 0.0363(8) 0.0523(9) 0.1223(12) 0.0022(6) 0.0062(7) 0.0035(7)
O2 0.0455(9) 0.0815(11) 0.1025(12) 0.0171(7) 0.0110(7) 0.0244(8)
C5 0.0713(16) 0.0469(13) 0.1156(18) -0.0050(11) 0.0050(13) 0.0001(11)
C4 0.0626(14) 0.0517(14) 0.1227(19) 0.0035(10) -0.0106(13) 0.0134(12)
C3 0.0501(12) 0.0507(12) 0.0861(14) -0.0019(9) -0.0073(10) 0.0060(9)
C2 0.0415(10) 0.0458(11) 0.0556(10) -0.0004(7) 0.0057(8) 0.0009(8)
C1 0.0453(11) 0.0522(12) 0.0745(12) -0.0034(8) 0.0006(9) 0.0012(9)
C6 0.0387(10) 0.0475(11) 0.0638(11) 0.0003(8) 0.0033(8) 0.0037(8)
C7 0.0417(10) 0.0450(11) 0.0575(10) -0.0014(8) 0.0105(8) -0.0018(7)
C12 0.0462(11) 0.0498(11) 0.0663(11) -0.0020(8) -0.0006(9) 0.0029(8)
C11 0.0461(11) 0.0615(13) 0.0701(12) -0.0060(9) 0.0012(9) -0.0042(9)
C10 0.0503(12) 0.0507(12) 0.0698(11) -0.0067(9) 0.0111(9) -0.0066(8)
C9 0.0595(12) 0.0436(11) 0.0702(12) 0.0027(9) 0.0140(10) 0.0025(8)
C8 0.0434(10) 0.0465(11) 0.0600(11) 0.0027(8) 0.0098(8) 0.0009(8)
C13 0.0515(13) 0.0595(13) 0.0901(15) 0.0098(9) 0.0035(11) 0.0106(10)
C14 0.0739(16) 0.0608(14) 0.1140(18) -0.0161(11) 0.0092(14) -0.0091(12)

loop_
_atom_type_symbol
_atom_type_description
_atom_type_scat_dispersion_real
_atom_type_scat_dispersion_imag
_atom_type_scat_source
C C 0.0033 0.0016 'International Tables Vol C Tables 4.2.6.8 and 6.1.1.4'
H H 0.0000 0.0000 'International Tables Vol C Tables 4.2.6.8 and 6.1.1.4'
N N 0.0061 0.0033 'International Tables Vol C Tables 4.2.6.8 and 6.1.1.4'
O O 0.0106 0.0060 'International Tables Vol C Tables 4.2.6.8 and 6.1.1.4'

loop_
_geom_angle_atom_site_label_1
_geom_angle_atom_site_label_2
_geom_angle_atom_site_label_3
_geom_angle
C1 N1 C5 116.69(18)
C6 N2 C2 126.97(15)
C6 N2 H2A 116.5
C2 N2 H2A 116.5
C6 N3 C7 127.01(14)
C6 N3 H3B 116.5
C7 N3 H3B 116.5
H2C O2 H2B 108(2)
N1 C5 C4 123.0(2)
N1 C5 H5A 118.5
C4 C5 H5A 118.5
C5 C4 C3 120.2(2)
C5 C4 H4A 119.9
C3 C4 H4A 119.9
C2 C3 C4 118.07(19)
C2 C3 H3A 121.0
C4 C3 H3A 121.0
C3 C2 C1 117.60(18)
C3 C2 N2 125.32(16)
C1 C2 N2 117.07(15)
N1 C1 C2 124.36(18)
N1 C1 H1A 117.8
C2 C1 H1A 117.8
O1 C6 N3 124.23(16)
O1 C6 N2 123.16(17)
N3 C6 N2 112.60(15)
C12 C7 C8 120.05(16)
C12 C7 N3 122.01(15)
C8 C7 N3 117.93(15)
C11 C12 C7 120.29(17)
C11 C12 H12A 119.9
C7 C12 H12A 119.9
C10 C11 C12 121.48(18)
C10 C11 H11A 119.3
C12 C11 H11A 119.3
C11 C10 C9 117.09(17)
C11 C10 C14 121.57(19)
C9 C10 C14 121.34(18)
C10 C9 C8 123.44(18)
C10 C9 H9A 118.3
C8 C9 H9A 118.3
C9 C8 C7 117.61(17)
C9 C8 C13 120.49(16)
C7 C8 C13 121.90(16)
C8 C13 H13A 109.5
C8 C13 H13B 109.5
H13A C13 H13B 109.5
C8 C13 H13C 109.5
H13A C13 H13C 109.5
H13B C13 H13C 109.5
C10 C14 H14B 109.5
C10 C14 H14C 109.5
H14B C14 H14C 109.5
C10 C14 H14D 109.5
H14B C14 H14D 109.5
H14C C14 H14D 109.5

loop_
_geom_bond_atom_site_label_1
_geom_bond_atom_site_label_2
_geom_bond_distance
N1 C1 1.324(2)
N1 C5 1.326(3)
N2 C6 1.365(2)
N2 C2 1.396(2)
N2 H2A 0.8600
N3 C6 1.362(2)
N3 C7 1.424(2)
N3 H3B 0.8600
O1 C6 1.226(2)
O2 H2C 0.844(9)
O2 H2B 0.858(9)
C5 C4 1.360(3)
C5 H5A 0.9300
C4 C3 1.376(3)
C4 H4A 0.9300
C3 C2 1.371(2)
C3 H3A 0.9300
C2 C1 1.392(2)
C1 H1A 0.9300
C7 C12 1.381(2)
C7 C8 1.395(2)
C12 C11 1.381(3)
C12 H12A 0.9300
C11 C10 1.378(3)
C11 H11A 0.9300
C10 C9 1.384(3)
C10 C14 1.507(3)
C9 C8 1.387(2)
C9 H9A 0.9300
C8 C13 1.504(3)
C13 H13A 0.9600
C13 H13B 0.9600
C13 H13C 0.9600
C14 H14B 0.9600
C14 H14C 0.9600
C14 H14D 0.9600

loop_
_geom_hbond_atom_site_label_D
_geom_hbond_atom_site_label_H
_geom_hbond_atom_site_label_A
_geom_hbond_site_symmetry_A
_geom_hbond_distance_DH
_geom_hbond_distance_HA
_geom_hbond_distance_DA
_geom_hbond_angle_DHA
O2 H2B N1 2_745 0.858(9) 1.983(11) 2.825(2) 167(2)
O2 H2C O1 . 0.844(9) 2.062(10) 2.905(2) 177(2)
C3 H3A O1 . 0.93 2.35 2.888(2) 116.8
C12 H12A O1 . 0.93 2.36 2.887(2) 116.1
N2 H2A O2 1_655 0.86 1.98 2.8164(19) 165.3
N3 H3B O2 1_655 0.86 2.35 3.115(2) 148.2

loop_
_geom_torsion_atom_site_label_1
_geom_torsion_atom_site_label_2
_geom_torsion_atom_site_label_3
_geom_torsion_atom_site_label_4
_geom_torsion
C1 N1 C5 C4 -0.2(3)
N1 C5 C4 C3 0.1(4)
C5 C4 C3 C2 0.2(3)
C4 C3 C2 C1 -0.5(3)
C4 C3 C2 N2 -178.92(19)
C6 N2 C2 C3 -12.3(3)
C6 N2 C2 C1 169.31(17)
C5 N1 C1 C2 -0.1(3)
C3 C2 C1 N1 0.5(3)
N2 C2 C1 N1 179.04(17)
C7 N3 C6 O1 -2.5(3)
C7 N3 C6 N2 176.17(15)
C2 N2 C6 O1 -12.8(3)
C2 N2 C6 N3 168.55(15)
C6 N3 C7 C12 26.5(3)
C6 N3 C7 C8 -154.52(17)
C8 C7 C12 C11 1.8(3)
N3 C7 C12 C11 -179.21(16)
C7 C12 C11 C10 -0.3(3)
C12 C11 C10 C9 -1.2(3)
C12 C11 C10 C14 179.17(18)
C11 C10 C9 C8 1.2(3)
C14 C10 C9 C8 -179.10(18)
C10 C9 C8 C7 0.2(3)
C10 C9 C8 C13 -179.77(16)
C12 C7 C8 C9 -1.7(3)
N3 C7 C8 C9 179.25(15)
C12 C7 C8 C13 178.24(16)
N3 C7 C8 C13 -0.8(2)

loop_
_cod_related_entry_id
_cod_related_entry_database
_cod_related_entry_code
1 ChemSpider 21125205
